data_2005684
loop_
_publ_author_name
'Nagel, N.'
'Endruschat, U.'
'Bock, H.'

_publ_section_title
;
 <i>cis</i>-Aconitic Acid at 150K
;
_journal_issue 11
_journal_name_full 'Acta Crystallographica Section C'
_journal_page_first 2912
_journal_page_last 2915
_journal_paper_doi 10.1107/S0108270196008220
_journal_volume 52
_journal_year 1996
_chemical_formula_moiety 'C6 H6 O6'
_chemical_formula_sum 'C6 H6 O6'
_chemical_formula_weight 174.11
_chemical_name_common 'cis-aconitic acid'
_chemical_name_systematic '1-propene-cis(1,2),3-tricarboxylic acid'
_space_group_IT_number 61
_symmetry_cell_setting orthorhombic
_symmetry_space_group_name_Hall '-P 2ac 2ab'
_symmetry_space_group_name_H-M 'P b c a'
_audit_creation_method SHELXL
_cell_angle_alpha 90.00
_cell_angle_beta 90.00
_cell_angle_gamma 90.00
_cell_formula_units_Z 8
_cell_length_a 7.603(1)
_cell_length_b 13.634(2)
_cell_length_c 13.405(2)
_cell_measurement_reflns_used 80
_cell_measurement_temperature 150(2)
_cell_measurement_theta_max 19.4
_cell_measurement_theta_min 10.2
_cell_volume 1389.6(3)
_computing_cell_refinement XSCANS
_computing_data_collection 'XSCANS (Siemens, 1994)'
_computing_data_reduction XSCANS
_computing_molecular_graphics 'SHELXTL/PC (Sheldrick, 1990)'
_computing_publication_material SHELXL93
_computing_structure_refinement 'SHELXL93 (Sheldrick, 1993)'
_computing_structure_solution 'SHELXS86 (Sheldrick, 1986)'
_diffrn_ambient_temperature 150(2)
_diffrn_measurement_device 'Siemens P4 four-circle diffractometer'
_diffrn_measurement_method \w-scan
_diffrn_radiation_monochromator graphite
_diffrn_radiation_source 'fine-focus sealed tube'
_diffrn_radiation_type MoK\a
_diffrn_radiation_wavelength 0.71073
_diffrn_reflns_av_R_equivalents 0.0150
_diffrn_reflns_av_sigmaI/netI 0.0235
_diffrn_reflns_limit_h_max 1
_diffrn_reflns_limit_h_min -10
_diffrn_reflns_limit_k_max 1
_diffrn_reflns_limit_k_min -19
_diffrn_reflns_limit_l_max 18
_diffrn_reflns_limit_l_min -1
_diffrn_reflns_number 2623
_diffrn_reflns_theta_max 30.00
_diffrn_reflns_theta_min 3.00
_diffrn_standards_decay_% negligible
_diffrn_standards_interval_count 96
_diffrn_standards_number 4
_exptl_absorpt_coefficient_mu 0.154
_exptl_absorpt_correction_type none
_exptl_crystal_colour colourless
_exptl_crystal_density_diffrn 1.664
_exptl_crystal_density_method none
_exptl_crystal_description block
_exptl_crystal_F_000 720
_exptl_crystal_size_max 0.75
_exptl_crystal_size_mid 0.65
_exptl_crystal_size_min 0.40
_refine_diff_density_max 0.414
_refine_diff_density_min -0.165
_refine_ls_extinction_method none
_refine_ls_goodness_of_fit_all 1.029
_refine_ls_goodness_of_fit_obs 1.059
_refine_ls_hydrogen_treatment 'H atoms: see text'
_refine_ls_matrix_type full
_refine_ls_number_parameters 125
_refine_ls_number_reflns 2012
_refine_ls_number_restraints 0
_refine_ls_restrained_S_all 1.029
_refine_ls_restrained_S_obs 1.059
_refine_ls_R_factor_all 0.0505
_refine_ls_R_factor_obs 0.0375
_refine_ls_shift/esd_max 0.000
_refine_ls_shift/esd_mean 0.000
_refine_ls_structure_factor_coef Fsqd
_refine_ls_weighting_details 'w = 1/[\s^2^(Fo^2^)+(0.0492P)^2^+0.5385P] where P=(Fo^2^+2Fc^2^)/3'
_refine_ls_weighting_scheme calc
_refine_ls_wR_factor_all 0.0995
_refine_ls_wR_factor_obs 0.0917
_reflns_number_observed 1637
_reflns_number_total 2012
_reflns_observed_criterion >2sigma(I)
_cod_data_source_file sk1040.cif
_cod_data_source_block aconit
_cod_depositor_comments
;
The following automatic conversions were performed:

'_geom_bond_publ_flag' value 'Yes' changed to 'yes' according to
/home/saulius/struct/CIF-dictionaries/cif_core.dic dictionary named
'cif_core.dic' version 2.4.1 from 2010-06-29 (11
times).

'_geom_angle_publ_flag' value 'Yes' changed to 'yes'
according to /home/saulius/struct/CIF-dictionaries/cif_core.dic
dictionary named 'cif_core.dic' version 2.4.1 from 2010-06-29 (11
times).

'_geom_angle_publ_flag' value 'No' changed to 'no' according
to /home/saulius/struct/CIF-dictionaries/cif_core.dic dictionary
named 'cif_core.dic' version 2.4.1 from 2010-06-29 (3
times).

'_geom_torsion_publ_flag' value 'No' changed to 'no'
according to /home/saulius/struct/CIF-dictionaries/cif_core.dic
dictionary named 'cif_core.dic' version 2.4.1 from 2010-06-29 (10
times).

'_geom_torsion_publ_flag' value 'Yes' changed to 'yes'
according to /home/saulius/struct/CIF-dictionaries/cif_core.dic
dictionary named 'cif_core.dic' version 2.4.1 from 2010-06-29 (2
times).

Automatic conversion script
Id: cif_fix_values 1715 2011-07-08 13:25:40Z adriana 

The following automatic conversions were performed:

'_refine_ls_weighting_scheme' value 'calc w =
1/[\s^2^(Fo^2^)+(0.0492P)^2^+0.5385P] where P=(Fo^2^+2Fc^2^)/3' was
changed to 'calc'. New tag '_refine_ls_weighting_details' was
created. The value of the new tag was set to 'w =
1/[\s^2^(Fo^2^)+(0.0492P)^2^+0.5385P] where P=(Fo^2^+2Fc^2^)/3'.

Automatic conversion script
Id: cif_fix_values 3143 2015-03-26 13:38:13Z robertas 
;
_cod_database_code 2005684

loop_
_symmetry_equiv_pos_as_xyz
'x, y, z'
'-x+1/2, -y, z+1/2'
'-x, y+1/2, -z+1/2'
'x+1/2, -y+1/2, -z'
'-x, -y, -z'
'x-1/2, y, -z-1/2'
'x, -y-1/2, z-1/2'
'-x-1/2, y-1/2, z'

loop_
_atom_site_aniso_label
_atom_site_aniso_U_11
_atom_site_aniso_U_22
_atom_site_aniso_U_33
_atom_site_aniso_U_12
_atom_site_aniso_U_13
_atom_site_aniso_U_23
O1 0.0402(5) 0.0138(4) 0.0197(4) -0.0015(4) 0.0001(4) 0.0025(3)
O2 0.0670(8) 0.0233(4) 0.0235(5) -0.0093(5) 0.0166(5) -0.0015(4)
O3 0.0530(6) 0.0215(4) 0.0154(4) -0.0003(4) 0.0055(4) -0.0027(3)
O4 0.0370(5) 0.0212(4) 0.0262(5) -0.0022(4) 0.0028(4) -0.0082(3)
O5 0.0205(4) 0.0182(4) 0.0388(5) 0.0008(3) 0.0032(4) 0.0041(4)
O6 0.0265(5) 0.0199(4) 0.0486(6) 0.0011(4) 0.0088(4) 0.0133(4)
C1 0.0252(5) 0.0153(5) 0.0139(4) 0.0023(4) 0.0006(4) 0.0007(4)
C2 0.0198(5) 0.0152(5) 0.0146(4) 0.0040(4) 0.0001(4) 0.0002(4)
C3 0.0231(5) 0.0141(5) 0.0184(5) 0.0034(4) 0.0032(4) 0.0016(4)
C4 0.0290(6) 0.0157(5) 0.0185(5) 0.0013(4) 0.0002(4) 0.0015(4)
C5 0.0254(5) 0.0168(5) 0.0171(5) 0.0055(4) -0.0007(4) -0.0028(4)
C6 0.0224(5) 0.0139(4) 0.0190(5) -0.0002(4) -0.0005(4) 0.0013(4)

loop_
_atom_site_label
_atom_site_occupancy
_atom_site_fract_x
_atom_site_fract_y
_atom_site_fract_z
_atom_site_U_iso_or_equiv
_atom_site_thermal_displace_type
_atom_site_calc_flag
_atom_site_refinement_flags
_atom_site_type_symbol
O1 1 0.54701(14) 0.53649(6) 0.36507(7) 0.0246(2) Uani d . O
H1O 1 0.5995(29) 0.5808(15) 0.3160(17) 0.053(6) Uiso d . H
O2 1 0.5684(2) 0.43688(7) 0.23583(8) 0.0379(3) Uani d . O
O3 1 0.4600(2) 0.27367(7) 0.19233(7) 0.0300(2) Uani d . O
H3O 1 0.5092(33) 0.3405(18) 0.2115(18) 0.069(7) Uiso d . H
O4 1 0.32506(14) 0.15268(7) 0.26741(7) 0.0281(2) Uani d . O
O5 1 0.55895(12) 0.11231(6) 0.44784(8) 0.0258(2) Uani d . O
O6 1 0.30633(13) 0.06452(7) 0.51631(9) 0.0316(2) Uani d . O
H6O 1 0.3630(35) 0.0084(22) 0.5257(20) 0.081(8) Uiso d . H
C1 1 0.4475(2) 0.37732(8) 0.39085(8) 0.0181(2) Uani d . C
H1 1 0.4378(21) 0.4014(12) 0.4580(12) 0.024(4) Uiso d . H
C2 1 0.39405(15) 0.28554(8) 0.37075(8) 0.0165(2) Uani d . C
C3 1 0.3146(2) 0.22440(8) 0.45253(8) 0.0185(2) Uani d . C
H3A 1 0.1897(2) 0.21194(8) 0.43595(8) 0.022 Uiso calc R H
H3B 1 0.3172(2) 0.26284(8) 0.51517(8) 0.022 Uiso calc R H
C4 1 0.5250(2) 0.45155(8) 0.32282(9) 0.0211(2) Uani d . C
C5 1 0.3923(2) 0.23393(8) 0.27156(8) 0.0197(2) Uani d . C
C6 1 0.4038(2) 0.12713(8) 0.47100(8) 0.0184(2) Uani d . C

loop_
_atom_type_symbol
_atom_type_description
_atom_type_scat_dispersion_real
_atom_type_scat_dispersion_imag
_atom_type_scat_source
C C 0.0033 0.0016 'International Tables Vol C Tables 4.2.6.8 and 6.1.1.4'
H H 0.0000 0.0000 'International Tables Vol C Tables 4.2.6.8 and 6.1.1.4'
O O 0.0106 0.0060 'International Tables Vol C Tables 4.2.6.8 and 6.1.1.4'

loop_
_geom_angle_atom_site_label_1
_geom_angle_atom_site_label_2
_geom_angle_atom_site_label_3
_geom_angle
_geom_angle_publ_flag
C2 C1 C4 129.21(11) yes
C1 C2 C3 119.46(10) no
C1 C2 C5 128.01(10) yes
C3 C2 C5 112.42(10) no
C2 C3 C6 115.22(9) no
O2 C4 O1 121.60(11) yes
O2 C4 C1 125.38(11) yes
O1 C4 C1 113.01(10) yes
O4 C5 O3 120.47(11) yes
O4 C5 C2 117.91(10) yes
O3 C5 C2 121.61(11) yes
O5 C6 O6 124.13(11) yes
O5 C6 C3 122.06(10) yes
O6 C6 C3 113.75(10) yes

loop_
_geom_bond_atom_site_label_1
_geom_bond_atom_site_label_2
_geom_bond_distance
_geom_bond_publ_flag
O1 C4 1.3001(14) yes
O2 C4 1.228(2) yes
O3 C5 1.2987(15) yes
O4 C5 1.2214(15) yes
O5 C6 1.2365(15) yes
O6 C6 1.2833(14) yes
C1 C2 1.343(2) yes
C1 C4 1.484(2) yes
C2 C3 1.504(2) yes
C2 C5 1.504(2) yes
C3 C6 1.5099(15) yes

loop_
_geom_torsion_atom_site_label_1
_geom_torsion_atom_site_label_2
_geom_torsion_atom_site_label_3
_geom_torsion_atom_site_label_4
_geom_torsion
_geom_torsion_publ_flag
C4 C1 C2 C3 -178.42(11) no
C4 C1 C2 C5 -2.5(2) no
C1 C2 C3 C6 -123.96(12) yes
C5 C2 C3 C6 59.50(13) no
C2 C1 C4 O2 -7.2(2) no
C2 C1 C4 O1 174.04(12) no
C1 C2 C5 O4 -174.19(12) no
C3 C2 C5 O4 2.0(2) no
C1 C2 C5 O3 5.9(2) no
C3 C2 C5 O3 -177.88(11) no
C2 C3 C6 O5 23.8(2) yes
C2 C3 C6 O6 -159.20(11) no

loop_
_cod_related_entry_id
_cod_related_entry_database
_cod_related_entry_code
1 ChemSpider 558863
